data_1557146
loop_
_publ_author_name
'Potschke, Norbert'
'Nieger, Martin'
'Niecke, Edgar'

_publ_section_title
;
 Crystal Structure of
 1,1,1,3,3,3-Hexafluoro-2-propanyloxy-(2,4,6-tri-tert-butylphenylimino)phosphine
;
_journal_name_full 'Acta Chemica Scandinavica'
_journal_page_first 337
_journal_page_last 339
_journal_paper_doi 10.3891/acta.chem.scand.51-0337
_journal_volume 51
_journal_year 1997
_chemical_formula_sum 'C21 H30 F6 N O P'
_chemical_formula_weight 457.4
_chemical_name_common
;
1,1,1,3,3,3-Hexafluoro-2-propanyloxy-(2,4,6-tri-tert-butylphenylimino)phosphine
;
_space_group_IT_number 11
_space_group_name_Hall '-P 2yb'
_space_group_name_H-M_alt 'P 1 21/m 1'
_symmetry_cell_setting monoclinic
_symmetry_Int_Tables_number 11
_symmetry_space_group_name_Hall '-P 2yb'
_symmetry_space_group_name_H-M 'P 1 21/m 1'
_cell_angle_alpha 90.
_cell_angle_beta 92.21(1)
_cell_angle_gamma 90.
_cell_formula_units_Z 2
_cell_length_a 6.007(1)
_cell_length_b 14.899(1)
_cell_length_c 13.269(1)
_cell_volume 1186.7(2)
_diffrn_ambient_temperature 293
_diffrn_radiation_probe x-ray
_diffrn_radiation_type CuK\a
_diffrn_radiation_wavelength 1.54178
_exptl_absorpt_coefficient_mu 1.56
_exptl_crystal_density_diffrn 1.28
_exptl_crystal_F_000 480
_refine_ls_goodness_of_fit_ref 1.02
_refine_ls_number_parameters 153
_refine_ls_number_reflns 1174
_refine_ls_R_factor_gt 0.059
_refine_ls_wR_factor_ref 0.181
_cod_data_source_file Acta-Chem-Scand-1997-51-337.cif
_cod_data_source_block 1
_cod_original_sg_symbol_H-M 'P 21/m'
_cod_database_code 1557146

loop_
_space_group_symop_id
_space_group_symop_operation_xyz
1 x,y,z
2 -x,1/2+y,-z
3 -x,-y,-z
4 x,1/2-y,z

loop_
_atom_site_label
_atom_site_type_symbol
_atom_site_thermal_displace_type
_atom_site_fract_x
_atom_site_fract_y
_atom_site_fract_z
_atom_site_occupancy
_atom_site_U_iso_or_equiv
_atom_site_calc_flag
_atom_site_refinement_flags
_atom_site_disorder_assembly
_atom_site_disorder_group
P1 P Uiso 0.4710(3) 0.25000 0.81140(10) 1.000 0.0570(10) . . . .
F1 F Uiso 0.4435(8) 0.4053(2) 1.0151(3) 1.000 0.146(2) . . . .
F2 F Uiso 0.6922(9) 0.3401(3) 1.1040(3) 1.000 0.153(2) . . . .
F3 F Uiso 0.3655(10) 0.3402(3) 1.1525(3) 1.000 0.175(2) . . . .
O1 O Uiso 0.5632(7) 0.25000 0.9284(3) 1.000 0.0630(10) . . . .
N1 N Uiso 0.2172(7) 0.25000 0.8142(3) 1.000 0.0460(10) . . . .
C1 C Uiso 0.0577(8) 0.25000 0.7326(4) 1.000 0.0430(10) . . . .
C2 C Uiso -0.0240(6) 0.3325(2) 0.6942(3) 1.000 0.0420(10) . . . .
C3 C Uiso -0.1700(6) 0.3291(2) 0.6095(3) 1.000 0.0480(10) . . . .
C4 C Uiso -0.2425(9) 0.25000 0.5644(4) 1.000 0.0460(10) . . . .
C5 C Uiso -0.3891(10) 0.25000 0.4676(4) 1.000 0.057(2) . . . .
C6 C Uiso -0.2420(17) 0.25000 0.3804(6) 1.000 0.173(6) . . . .
C7 C Uiso -0.5352(16) 0.3298(5) 0.4599(6) 1.000 0.213(6) . . . .
C8 C Uiso 0.0351(6) 0.4254(2) 0.7409(3) 1.000 0.0510(10) . . . .
C9 C Uiso 0.2831(6) 0.4490(3) 0.7301(4) 1.000 0.0710(10) . . . .
C10 C Uiso -0.0968(7) 0.5017(3) 0.6888(4) 1.000 0.0700(10) . . . .
C11 C Uiso -0.0243(8) 0.4269(3) 0.8525(3) 1.000 0.0730(10) . . . .
C12 C Uiso 0.4325(12) 0.25000 1.0138(5) 1.000 0.067(2) . . . .
C13 C Uiso 0.4807(14) 0.3344(4) 1.0722(4) 1.000 0.103(2) . . . .

loop_
_atom_type_symbol
_atom_type_description
_atom_type_scat_dispersion_real
_atom_type_scat_dispersion_imag
_atom_type_scat_source
C C 0.0181 0.0091 ' International Tables Vol C Tables 4.2.6.8 and 6.1.1.4'
F F 0.0727 0.0534 ' International Tables Vol C Tables 4.2.6.8 and 6.1.1.4'
N N 0.0311 0.0180 ' International Tables Vol C Tables 4.2.6.8 and 6.1.1.4'
O O 0.0492 0.0322 ' International Tables Vol C Tables 4.2.6.8 and 6.1.1.4'
P P 0.2955 0.4335 ' International Tables Vol C Tables 4.2.6.8 and 6.1.1.4'

loop_
_geom_angle_atom_site_label_1
_geom_angle_atom_site_label_2
_geom_angle_atom_site_label_3
_geom_angle
_geom_angle_site_symmetry_1
_geom_angle_site_symmetry_2
_geom_angle_site_symmetry_3
_geom_angle_publ_flag
O1 P1 N1 106.3(2) . . . yes
P1 O1 C12 126.1(4) . . . yes
P1 N1 C1 128.9(4) . . . yes
N1 C1 C2 119.4(2) . . . yes
N1 C1 C2 119.4(2) . . 4_555 yes
C2 C1 C2 121.1(4) . . 4_555 no
C1 C2 C3 117.2(3) . . . no
C1 C2 C8 124.2(3) . . . no
C3 C2 C8 118.7(3) . . . no
C2 C3 C4 123.7(3) . . . no
C3 C4 C5 121.6(2) . . . no
C3 C4 C3 116.7(4) . . 4_555 no
C3 C4 C5 121.6(2) 4_555 . . no
C4 C5 C6 108.3(6) . . . no
C4 C5 C7 112.3(4) . . . no
C4 C5 C7 112.3(4) . . 4_555 no
C6 C5 C7 108.4(4) . . . no
C6 C5 C7 108.4(4) . . 4_555 no
C7 C5 C7 107.0(6) . . 4_555 no
C2 C8 C9 111.9(3) . . . no
C2 C8 C10 112.0(3) . . . no
C2 C8 C11 109.9(3) . . . no
C9 C8 C10 105.8(3) . . . no
C9 C8 C11 110.3(4) . . . no
C10 C8 C11 106.8(3) . . . no
O1 C12 C13 108.3(4) . . . yes
O1 C12 C13 108.3(4) . . 4_555 yes
C13 C12 C13 114.0(5) . . 4_555 no
F1 C13 F2 105.8(6) . . . yes
F1 C13 F3 109.7(6) . . . yes
F1 C13 C12 110.6(5) . . . yes
F2 C13 F3 105.6(5) . . . yes
F2 C13 C12 112.4(6) . . . yes
F3 C13 C12 112.5(6) . . . yes

loop_
_geom_bond_atom_site_label_1
_geom_bond_atom_site_label_2
_geom_bond_distance
_geom_bond_site_symmetry_1
_geom_bond_site_symmetry_2
_geom_bond_publ_flag
P1 O1 1.628(4) . . yes
P1 N1 1.527(5) . . yes
F1 C13 1.314(7) . . yes
F2 C13 1.326(10) . . yes
F3 C13 1.296(8) . . yes
O1 C12 1.403(8) . . yes
N1 C1 1.418(7) . . yes
C1 C2 1.411(4) . . no
C1 C2 1.411(4) . 4_555 no
C2 C3 1.400(5) . . no
C2 C8 1.552(5) . . no
C3 C4 1.384(4) . . no
C4 C5 1.529(8) . . no
C5 C6 1.483(11) . . no
C5 C7 1.479(9) . . no
C5 C7 1.479(9) . 4_555 no
C8 C9 1.543(5) . . no
C8 C10 1.535(6) . . no
C8 C11 1.537(6) . . no
C12 C13 1.499(7) . . no
C12 C13 1.499(7) . 4_555 no

loop_
_geom_torsion_atom_site_label_1
_geom_torsion_atom_site_label_2
_geom_torsion_atom_site_label_3
_geom_torsion_atom_site_label_4
_geom_torsion
_geom_torsion_site_symmetry_1
_geom_torsion_site_symmetry_2
_geom_torsion_site_symmetry_3
_geom_torsion_site_symmetry_4
_geom_torsion_publ_flag
N1 P1 O1 C12 0.00(1) . . . . no
O1 P1 N1 C1 180.00(1) . . . . no
P1 O1 C12 C13 -117.9(4) . . . . no
P1 N1 C1 C2 -91.4(4) . . . . no
N1 C1 C2 C3 175.9(4) . . . . no
N1 C1 C2 C8 -5.1(7) . . . . no
C2 C1 C2 C3 -7.0(6) 4_555 . . . no
C2 C1 C2 C8 172.1(4) 4_555 . . . no
C1 C2 C3 C4 2.2(6) . . . . no
C8 C2 C3 C4 -176.9(4) . . . . no
C1 C2 C8 C9 66.9(5) . . . . no
C1 C2 C8 C10 -174.4(4) . . . . no
C1 C2 C8 C11 -56.0(5) . . . . no
C3 C2 C8 C9 -114.1(4) . . . . no
C3 C2 C8 C10 4.6(5) . . . . no
C3 C2 C8 C11 123.0(4) . . . . no
C2 C3 C4 C5 -175.6(4) . . . . no
C2 C3 C4 C3 2.4(7) . . . 4_555 no
C3 C4 C5 C6 89.0(4) . . . . no
C3 C4 C5 C7 -30.7(7) . . . . no
C3 C4 C5 C7 -151.3(5) . . . 4_555 no
C3 C4 C5 C7 151.3(5) 4_555 . . . no
O1 C12 C13 F1 56.7(8) . . . . no
O1 C12 C13 F2 -61.2(6) . . . . no
O1 C12 C13 F3 179.6(5) . . . . no
C13 C12 C13 F1 177.4(6) 4_555 . . . no
C13 C12 C13 F2 59.4(8) 4_555 . . . no
C13 C12 C13 F3 -59.7(9) 4_555 . . . no
